data_7054391
loop_
_publ_author_name
'Sobiesiak, Marta'
'Muzio\/l, Tadeusz'
'Rozalski, Marek'
'Krajewska, Urszula'
'Budzisz, Elzbieta'

_publ_section_title
;
 Co(ii), Ni(ii) and Cu(ii) complexes with phenylthiazole and
 thiosemicarbazone-derived ligands: synthesis, structure and cytotoxic
 effects
;
_journal_issue 11
_journal_name_full 'New J. Chem.'
_journal_page_first 5349
_journal_paper_doi 10.1039/C4NJ00977K
_journal_volume 38
_journal_year 2014
_chemical_formula_moiety '(Ni 2+), 2(C14 H13 N3 S1), 2(H2 O), 2(Cl O4 1-)'
_chemical_formula_sum 'C28 H30 Cl2 N6 Ni O10 S2'
_chemical_formula_weight 804.31
_space_group_IT_number 15
_symmetry_cell_setting monoclinic
_symmetry_Int_Tables_number 15
_symmetry_space_group_name_Hall '-C 2yc'
_symmetry_space_group_name_H-M 'C 1 2/c 1'
_atom_sites_solution_hydrogens geom
_atom_sites_solution_primary direct
_atom_sites_solution_secondary difmap
_audit_creation_method SHELXL-97
_cell_angle_alpha 90.00
_cell_angle_beta 113.255(5)
_cell_angle_gamma 90.00
_cell_formula_units_Z 4
_cell_length_a 24.0372(10)
_cell_length_b 9.6174(3)
_cell_length_c 16.0976(7)
_cell_measurement_reflns_used 5751
_cell_measurement_temperature 293(2)
_cell_measurement_theta_max 26.37
_cell_measurement_theta_min 2.31
_cell_volume 3419.0(3)
_computing_data_collection 'CrysAlis CCD'
_computing_data_reduction 'CrysAlis RED 171'
_computing_molecular_graphics 'WinGX v1.80.05'
_computing_publication_material CIFTAB
_computing_structure_refinement 'SHELXL-97 (Sheldrick, 1997)'
_computing_structure_solution 'SHELXS-97 (Sheldrick, 1990)'
_diffrn_ambient_temperature 293(2)
_diffrn_measured_fraction_theta_full 0.998
_diffrn_measured_fraction_theta_max 0.998
_diffrn_measurement_device_type 'Oxford Sapphire CCD diffractometer'
_diffrn_measurement_method 'omega - 2theta'
_diffrn_radiation_monochromator graphite
_diffrn_radiation_probe x-ray
_diffrn_radiation_type MoK\a
_diffrn_radiation_wavelength 0.71073
_diffrn_reflns_av_R_equivalents 0.0849
_diffrn_reflns_av_sigmaI/netI 0.0625
_diffrn_reflns_limit_h_max 14
_diffrn_reflns_limit_h_min -30
_diffrn_reflns_limit_k_max 12
_diffrn_reflns_limit_k_min -10
_diffrn_reflns_limit_l_max 20
_diffrn_reflns_limit_l_min -17
_diffrn_reflns_number 5751
_diffrn_reflns_theta_full 26.37
_diffrn_reflns_theta_max 26.37
_diffrn_reflns_theta_min 2.31
_diffrn_source 'fine-focus sealed tube'
_exptl_absorpt_coefficient_mu 0.909
_exptl_absorpt_correction_T_max 0.7913
_exptl_absorpt_correction_T_min 0.4694
_exptl_absorpt_correction_type numerical
_exptl_absorpt_process_details 'CrysAlis CCD, Oxford 2001'
_exptl_crystal_colour blue-green
_exptl_crystal_density_diffrn 1.563
_exptl_crystal_density_method 'not measured'
_exptl_crystal_description column
_exptl_crystal_F_000 1656
_exptl_crystal_size_max 0.98
_exptl_crystal_size_mid 0.58
_exptl_crystal_size_min 0.27
_refine_diff_density_max 0.706
_refine_diff_density_min -0.440
_refine_diff_density_rms 0.085
_refine_ls_extinction_coef 0.0008(4)
_refine_ls_extinction_expression Fc^*^=kFc[1+0.001xFc^2^\l^3^/sin(2\q)]^-1/4^
_refine_ls_extinction_method SHELXL
_refine_ls_goodness_of_fit_ref 1.068
_refine_ls_hydrogen_treatment mixed
_refine_ls_matrix_type full
_refine_ls_number_parameters 231
_refine_ls_number_reflns 3494
_refine_ls_number_restraints 0
_refine_ls_restrained_S_all 1.068
_refine_ls_R_factor_all 0.0528
_refine_ls_R_factor_gt 0.0458
_refine_ls_shift/su_max 0.001
_refine_ls_shift/su_mean 0.000
_refine_ls_structure_factor_coef Fsqd
_refine_ls_weighting_details 'calc w=1/[\s^2^(Fo^2^)+(0.0886P)^2^+0.0000P] where P=(Fo^2^+2Fc^2^)/3'
_refine_ls_weighting_scheme calc
_refine_ls_wR_factor_gt 0.1279
_refine_ls_wR_factor_ref 0.1320
_reflns_number_gt 2954
_reflns_number_total 3494
_reflns_threshold_expression >2sigma(I)
_cod_data_source_file c4nj00977k2.cif
_cod_data_source_block mr35-sch_shape
_cod_depositor_comments 'Adding full bibliography for 7054390--7054393.cif.'
_cod_original_cell_volume 3419.0(2)
_cod_original_sg_symbol_H-M 'C 2/c'
_cod_database_code 7054391

loop_
_symmetry_equiv_pos_as_xyz
'x, y, z'
'-x, y, -z+1/2'
'x+1/2, y+1/2, z'
'-x+1/2, y+1/2, -z+1/2'
'-x, -y, -z'
'x, -y, z-1/2'
'-x+1/2, -y+1/2, -z'
'x+1/2, -y+1/2, z-1/2'

loop_
_atom_site_label
_atom_site_type_symbol
_atom_site_fract_x
_atom_site_fract_y
_atom_site_fract_z
_atom_site_U_iso_or_equiv
_atom_site_adp_type
_atom_site_occupancy
_atom_site_symmetry_multiplicity
_atom_site_calc_flag
_atom_site_refinement_flags
Ni1 Ni 0.5000 0.24640(3) 0.2500 0.02854(17) Uani 1 2 d S
N1 N 0.59103(9) 0.23978(17) 0.26816(12) 0.0326(4) Uani 1 1 d .
C2 C 0.64115(10) 0.1651(2) 0.30771(15) 0.0392(5) Uani 1 1 d .
C21 C 0.64599(13) 0.0508(3) 0.37206(19) 0.0552(7) Uani 1 1 d .
H21A H 0.6478 0.0891 0.4281 0.083 Uiso 1 1 calc R
H21B H 0.6820 -0.0021 0.3826 0.083 Uiso 1 1 calc R
H21C H 0.6112 -0.0087 0.3470 0.083 Uiso 1 1 calc R
C3 C 0.68609(12) 0.2126(3) 0.27983(19) 0.0517(6) Uani 1 1 d .
H3 H 0.7253 0.1779 0.2986 0.062 Uiso 1 1 calc R
C4 C 0.66240(12) 0.3175(3) 0.2210(2) 0.0516(6) Uani 1 1 d .
C41 C 0.69033(16) 0.4029(4) 0.1704(3) 0.0912(13) Uani 1 1 d .
H41A H 0.7305 0.3696 0.1830 0.137 Uiso 1 1 calc R
H41B H 0.6922 0.4983 0.1888 0.137 Uiso 1 1 calc R
H41C H 0.6663 0.3958 0.1067 0.137 Uiso 1 1 calc R
N5 N 0.60442(9) 0.3334(2) 0.21413(13) 0.0390(4) Uani 1 1 d .
C6 C 0.55936(11) 0.4272(2) 0.16651(15) 0.0378(5) Uani 1 1 d .
S7 S 0.57205(3) 0.57699(7) 0.11931(5) 0.0561(2) Uani 1 1 d .
C8 C 0.49834(13) 0.6227(3) 0.09324(19) 0.0531(7) Uani 1 1 d .
H8 H 0.4807 0.7046 0.0639 0.064 Uiso 1 1 calc R
C9 C 0.46873(11) 0.5245(2) 0.12081(16) 0.0406(5) Uani 1 1 d .
N10 N 0.50422(9) 0.41054(19) 0.16276(12) 0.0349(4) Uani 1 1 d .
C92 C 0.36346(13) 0.4325(3) 0.06424(18) 0.0489(6) Uani 1 1 d .
H92 H 0.3758 0.3543 0.0421 0.059 Uiso 1 1 calc R
C91 C 0.40498(12) 0.5351(2) 0.10931(17) 0.0430(5) Uani 1 1 d .
C93 C 0.30347(14) 0.4473(3) 0.0525(2) 0.0659(9) Uani 1 1 d .
H93 H 0.2756 0.3785 0.0224 0.079 Uiso 1 1 calc R
C94 C 0.28485(16) 0.5628(4) 0.0849(3) 0.0825(12) Uani 1 1 d .
H94 H 0.2445 0.5721 0.0767 0.099 Uiso 1 1 calc R
C95 C 0.32587(19) 0.6637(4) 0.1292(3) 0.0948(14) Uani 1 1 d .
H95 H 0.3130 0.7418 0.1508 0.114 Uiso 1 1 calc R
C96 C 0.38578(16) 0.6521(3) 0.1424(3) 0.0704(9) Uani 1 1 d .
H96 H 0.4133 0.7212 0.1730 0.084 Uiso 1 1 calc R
O4 O 0.48795(9) 0.0900(2) 0.15618(12) 0.0452(4) Uani 1 1 d .
H4A H 0.4706(18) 0.104(3) 0.107(2) 0.068 Uiso 1 1 d .
H4B H 0.5148(19) 0.049(3) 0.158(2) 0.068 Uiso 1 1 d .
Cl2 Cl 0.60877(3) 0.93590(7) 0.09411(4) 0.0519(2) Uani 1 1 d .
O20 O 0.5999(2) 1.0718(2) 0.0595(2) 0.1207(15) Uani 1 1 d .
O21 O 0.58781(14) 0.9232(2) 0.16527(16) 0.0786(7) Uani 1 1 d .
O22 O 0.66949(14) 0.8964(5) 0.1260(3) 0.1393(14) Uani 1 1 d .
O23 O 0.57483(12) 0.8412(2) 0.02388(13) 0.0699(6) Uani 1 1 d .

loop_
_atom_site_aniso_label
_atom_site_aniso_U_11
_atom_site_aniso_U_22
_atom_site_aniso_U_33
_atom_site_aniso_U_23
_atom_site_aniso_U_13
_atom_site_aniso_U_12
Ni1 0.0238(2) 0.0320(2) 0.0335(2) 0.000 0.01539(16) 0.000
N1 0.0309(10) 0.0348(9) 0.0368(9) -0.0019(7) 0.0184(8) 0.0004(7)
C2 0.0289(11) 0.0435(12) 0.0459(11) -0.0068(10) 0.0157(9) 0.0050(10)
C21 0.0430(15) 0.0557(15) 0.0650(16) 0.0111(13) 0.0190(13) 0.0174(13)
C3 0.0293(13) 0.0604(14) 0.0693(16) -0.0035(13) 0.0237(12) 0.0082(12)
C4 0.0331(13) 0.0622(16) 0.0690(16) 0.0019(13) 0.0302(12) 0.0021(13)
C41 0.0497(19) 0.116(3) 0.133(3) 0.045(3) 0.063(2) 0.009(2)
N5 0.0291(10) 0.0454(10) 0.0495(10) 0.0031(9) 0.0229(8) -0.0002(9)
C6 0.0333(12) 0.0423(11) 0.0453(12) 0.0044(9) 0.0235(10) -0.0029(10)
S7 0.0444(4) 0.0554(4) 0.0785(5) 0.0204(3) 0.0348(4) -0.0035(3)
C8 0.0449(15) 0.0483(14) 0.0703(17) 0.0210(12) 0.0272(13) 0.0029(13)
C9 0.0337(12) 0.0409(11) 0.0482(12) 0.0082(10) 0.0173(10) 0.0019(10)
N10 0.0297(10) 0.0358(9) 0.0425(9) 0.0032(7) 0.0179(8) -0.0003(8)
C92 0.0417(14) 0.0489(13) 0.0533(14) 0.0099(11) 0.0157(11) -0.0018(12)
C91 0.0334(12) 0.0407(11) 0.0547(13) 0.0155(10) 0.0172(10) 0.0055(10)
C93 0.0383(15) 0.0645(18) 0.085(2) 0.0220(16) 0.0133(14) -0.0058(14)
C94 0.0393(17) 0.071(2) 0.143(3) 0.030(2) 0.042(2) 0.0119(17)
C95 0.065(2) 0.0581(19) 0.181(4) -0.004(2) 0.069(3) 0.0133(19)
C96 0.0490(18) 0.0466(14) 0.121(3) -0.0063(17) 0.0389(18) -0.0002(14)
O4 0.0416(10) 0.0506(10) 0.0440(9) -0.0108(8) 0.0176(8) 0.0006(9)
Cl2 0.0504(4) 0.0577(4) 0.0519(4) -0.0094(3) 0.0250(3) -0.0071(3)
O20 0.212(5) 0.0551(13) 0.099(2) -0.0021(13) 0.066(2) -0.0258(19)
O21 0.110(2) 0.0779(14) 0.0683(13) -0.0018(11) 0.0576(14) 0.0164(15)
O22 0.0441(16) 0.227(4) 0.143(3) -0.003(3) 0.0327(17) 0.002(2)
O23 0.0994(19) 0.0597(11) 0.0493(10) -0.0059(9) 0.0279(11) -0.0157(13)

loop_
_atom_type_symbol
_atom_type_description
_atom_type_scat_dispersion_real
_atom_type_scat_dispersion_imag
_atom_type_scat_source
C C 0.0033 0.0016 'International Tables Vol C Tables 4.2.6.8 and 6.1.1.4'
H H 0.0000 0.0000 'International Tables Vol C Tables 4.2.6.8 and 6.1.1.4'
N N 0.0061 0.0033 'International Tables Vol C Tables 4.2.6.8 and 6.1.1.4'
O O 0.0106 0.0060 'International Tables Vol C Tables 4.2.6.8 and 6.1.1.4'
S S 0.1246 0.1234 'International Tables Vol C Tables 4.2.6.8 and 6.1.1.4'
Cl Cl 0.1484 0.1585 'International Tables Vol C Tables 4.2.6.8 and 6.1.1.4'
Ni Ni 0.3393 1.1124 'International Tables Vol C Tables 4.2.6.8 and 6.1.1.4'

loop_
_geom_angle_atom_site_label_1
_geom_angle_atom_site_label_2
_geom_angle_atom_site_label_3
_geom_angle
_geom_angle_site_symmetry_1
_geom_angle_site_symmetry_3
O4 Ni1 O4 86.75(11) . 2_655
O4 Ni1 N1 92.21(7) . 2_655
O4 Ni1 N1 85.25(7) 2_655 2_655
O4 Ni1 N1 85.25(7) . .
O4 Ni1 N1 92.21(7) 2_655 .
N1 Ni1 N1 176.51(9) 2_655 .
O4 Ni1 N10 170.11(7) . 2_655
O4 Ni1 N10 94.96(8) 2_655 2_655
N1 Ni1 N10 78.25(7) 2_655 2_655
N1 Ni1 N10 104.39(7) . 2_655
O4 Ni1 N10 94.96(8) . .
O4 Ni1 N10 170.11(7) 2_655 .
N1 Ni1 N10 104.39(7) 2_655 .
N1 Ni1 N10 78.25(7) . .
N10 Ni1 N10 85.03(10) 2_655 .
C2 N1 N5 105.20(19) . .
C2 N1 Ni1 141.63(16) . .
N5 N1 Ni1 112.64(14) . .
N1 C2 C3 109.8(2) . .
N1 C2 C21 122.8(2) . .
C3 C2 C21 127.4(2) . .
C2 C21 H21A 109.5 . .
C2 C21 H21B 109.5 . .
H21A C21 H21B 109.5 . .
C2 C21 H21C 109.5 . .
H21A C21 H21C 109.5 . .
H21B C21 H21C 109.5 . .
C4 C3 C2 107.7(2) . .
C4 C3 H3 126.1 . .
C2 C3 H3 126.1 . .
C3 C4 N5 106.0(2) . .
C3 C4 C41 129.9(3) . .
N5 C4 C41 124.1(3) . .
C4 C41 H41A 109.5 . .
C4 C41 H41B 109.5 . .
H41A C41 H41B 109.5 . .
C4 C41 H41C 109.5 . .
H41A C41 H41C 109.5 . .
H41B C41 H41C 109.5 . .
C4 N5 N1 111.3(2) . .
C4 N5 C6 132.0(2) . .
N1 N5 C6 116.68(18) . .
N10 C6 N5 120.07(19) . .
N10 C6 S7 115.83(18) . .
N5 C6 S7 123.80(17) . .
C8 S7 C6 88.66(12) . .
C9 C8 S7 111.53(19) . .
C9 C8 H8 124.2 . .
S7 C8 H8 124.2 . .
C8 C9 N10 114.0(2) . .
C8 C9 C91 124.3(2) . .
N10 C9 C91 121.6(2) . .
C6 N10 C9 109.96(19) . .
C6 N10 Ni1 111.59(15) . .
C9 N10 Ni1 136.16(15) . .
C93 C92 C91 119.5(3) . .
C93 C92 H92 120.2 . .
C91 C92 H92 120.2 . .
C92 C91 C96 119.6(3) . .
C92 C91 C9 120.9(2) . .
C96 C91 C9 119.4(3) . .
C94 C93 C92 120.6(3) . .
C94 C93 H93 119.7 . .
C92 C93 H93 119.7 . .
C95 C94 C93 119.7(3) . .
C95 C94 H94 120.1 . .
C93 C94 H94 120.1 . .
C94 C95 C96 121.2(3) . .
C94 C95 H95 119.4 . .
C96 C95 H95 119.4 . .
C95 C96 C91 119.3(3) . .
C95 C96 H96 120.3 . .
C91 C96 H96 120.3 . .
Ni1 O4 H4A 120(3) . .
Ni1 O4 H4B 119(3) . .
H4A O4 H4B 104(4) . .
O22 Cl2 O20 111.8(3) . .
O22 Cl2 O21 109.3(2) . .
O20 Cl2 O21 110.64(18) . .
O22 Cl2 O23 107.8(2) . .
O20 Cl2 O23 109.22(16) . .
O21 Cl2 O23 107.93(16) . .

loop_
_geom_bond_atom_site_label_1
_geom_bond_atom_site_label_2
_geom_bond_distance
_geom_bond_site_symmetry_2
Ni1 O4 2.0692(17) .
Ni1 O4 2.0692(17) 2_655
Ni1 N1 2.091(2) 2_655
Ni1 N1 2.091(2) .
Ni1 N10 2.1417(18) 2_655
Ni1 N10 2.1417(18) .
N1 C2 1.329(3) .
N1 N5 1.375(3) .
C2 C3 1.400(4) .
C2 C21 1.484(4) .
C21 H21A 0.9600 .
C21 H21B 0.9600 .
C21 H21C 0.9600 .
C3 C4 1.347(4) .
C3 H3 0.9300 .
C4 N5 1.363(3) .
C4 C41 1.490(4) .
C41 H41A 0.9600 .
C41 H41B 0.9600 .
C41 H41C 0.9600 .
N5 C6 1.385(3) .
C6 N10 1.313(3) .
C6 S7 1.712(2) .
S7 C8 1.709(3) .
C8 C9 1.359(3) .
C8 H8 0.9300 .
C9 N10 1.389(3) .
C9 C91 1.473(3) .
C92 C93 1.386(4) .
C92 C91 1.387(4) .
C92 H92 0.9300 .
C91 C96 1.398(4) .
C93 C94 1.374(5) .
C93 H93 0.9300 .
C94 C95 1.367(5) .
C94 H94 0.9300 .
C95 C96 1.375(5) .
C95 H95 0.9300 .
C96 H96 0.9300 .
O4 H4A 0.75(3) .
O4 H4B 0.75(4) .
Cl2 O22 1.395(3) .
Cl2 O20 1.404(2) .
Cl2 O21 1.427(2) .
Cl2 O23 1.430(2) .

loop_
_geom_torsion_atom_site_label_1
_geom_torsion_atom_site_label_2
_geom_torsion_atom_site_label_3
_geom_torsion_atom_site_label_4
_geom_torsion
_geom_torsion_site_symmetry_1
O4 Ni1 N1 C2 -77.0(2) .
O4 Ni1 N1 C2 9.5(2) 2_655
N1 Ni1 N1 C2 -33.7(2) 2_655
N10 Ni1 N1 C2 105.2(2) 2_655
N10 Ni1 N1 C2 -173.1(2) .
O4 Ni1 N1 N5 92.88(14) .
O4 Ni1 N1 N5 179.44(14) 2_655
N1 Ni1 N1 N5 136.22(13) 2_655
N10 Ni1 N1 N5 -84.87(14) 2_655
N10 Ni1 N1 N5 -3.19(13) .
N5 N1 C2 C3 0.8(3) .
Ni1 N1 C2 C3 171.18(19) .
N5 N1 C2 C21 -179.8(2) .
Ni1 N1 C2 C21 -9.4(4) .
N1 C2 C3 C4 -0.8(3) .
C21 C2 C3 C4 179.8(3) .
C2 C3 C4 N5 0.4(3) .
C2 C3 C4 C41 -179.1(3) .
C3 C4 N5 N1 0.1(3) .
C41 C4 N5 N1 179.7(3) .
C3 C4 N5 C6 177.5(2) .
C41 C4 N5 C6 -3.0(5) .
C2 N1 N5 C4 -0.6(3) .
Ni1 N1 N5 C4 -174.12(17) .
C2 N1 N5 C6 -178.41(19) .
Ni1 N1 N5 C6 8.1(2) .
C4 N5 C6 N10 172.0(3) .
N1 N5 C6 N10 -10.7(3) .
C4 N5 C6 S7 -14.5(4) .
N1 N5 C6 S7 162.77(16) .
N10 C6 S7 C8 0.6(2) .
N5 C6 S7 C8 -173.1(2) .
C6 S7 C8 C9 -0.1(2) .
S7 C8 C9 N10 -0.4(3) .
S7 C8 C9 C91 179.0(2) .
N5 C6 N10 C9 173.10(19) .
S7 C6 N10 C9 -0.9(3) .
N5 C6 N10 Ni1 7.4(3) .
S7 C6 N10 Ni1 -166.60(11) .
C8 C9 N10 C6 0.8(3) .
C91 C9 N10 C6 -178.6(2) .
C8 C9 N10 Ni1 161.4(2) .
C91 C9 N10 Ni1 -17.9(4) .
O4 Ni1 N10 C6 -86.16(17) .
O4 Ni1 N10 C6 13.4(5) 2_655
N1 Ni1 N10 C6 -179.74(15) 2_655
N1 Ni1 N10 C6 -2.08(15) .
N10 Ni1 N10 C6 103.76(17) 2_655
O4 Ni1 N10 C9 113.4(2) .
O4 Ni1 N10 C9 -147.0(4) 2_655
N1 Ni1 N10 C9 19.8(2) 2_655
N1 Ni1 N10 C9 -162.5(2) .
N10 Ni1 N10 C9 -56.7(2) 2_655
C93 C92 C91 C96 0.1(4) .
C93 C92 C91 C9 -178.3(2) .
C8 C9 C91 C92 123.9(3) .
N10 C9 C91 C92 -56.8(3) .
C8 C9 C91 C96 -54.5(4) .
N10 C9 C91 C96 124.8(3) .
C91 C92 C93 C94 0.2(4) .
C92 C93 C94 C95 -0.1(5) .
C93 C94 C95 C96 -0.2(6) .
C94 C95 C96 C91 0.4(6) .
C92 C91 C96 C95 -0.4(5) .
C9 C91 C96 C95 178.1(3) .
